data_7245664
loop_
_publ_author_name
'Darii, Mariana'
'Mikosch, Annabel'
'van Leusen, Jan'
'Kravtsov, Victor Ch.'
'Dvornina, Elena G.'
'Clapco, Steliana T.'
'Ciloci, Alexandra'
'K\"ogerler, Paul'
'Baca, Svetlana G.'

_publ_section_title
;
 FeII/III and MnII complexes based on 2,4,6-tris(2-pyridyl)-triazine:
 synthesis, structures, magnetic and biological properties
;
_journal_issue 45
_journal_name_full 'RSC Advances'
_journal_page_first 29034
_journal_page_last 29047
_journal_paper_doi 10.1039/D2RA04868J
_journal_volume 12
_journal_year 2022
_chemical_formula_sum 'C80 H123 Fe7 N7 O29'
_chemical_formula_weight 2037.80
_space_group_crystal_system monoclinic
_space_group_IT_number 14
_space_group_name_Hall '-P 2yn'
_space_group_name_H-M_alt 'P 1 21/n 1'
_atom_sites_solution_hydrogens geom
_audit_creation_method SHELXL-2013
_audit_update_record
;
2021-09-09 deposited with the CCDC.	2022-10-06 downloaded from the CCDC.
;
_cell_angle_alpha 90
_cell_angle_beta 108.01(2)
_cell_angle_gamma 90
_cell_formula_units_Z 4
_cell_length_a 24.887(18)
_cell_length_b 12.069(9)
_cell_length_c 35.14(2)
_cell_measurement_reflns_used 1332
_cell_measurement_temperature 100(2)
_cell_measurement_theta_max 15.27
_cell_measurement_theta_min 2.39
_cell_volume 10038(12)
_computing_cell_refinement 'Bruker SAINT'
_computing_data_collection 'Bruker APEX2'
_computing_data_reduction 'Bruker SAINT'
_computing_molecular_graphics 'Bruker SHELXTL'
_computing_publication_material 'Bruker SHELXTL'
_computing_structure_refinement 'SHELXL-2013 (Sheldrick, 2013)'
_computing_structure_solution 'SHELXS-97 (Sheldrick, 2008)'
_diffrn_ambient_temperature 100(2)
_diffrn_measured_fraction_theta_full 0.848
_diffrn_measured_fraction_theta_max 1.000
_diffrn_measurement_device_type 'Bruker APEX-II CCD'
_diffrn_measurement_method '\f and \w scans'
_diffrn_radiation_type MoK\a
_diffrn_radiation_wavelength 0.71073
_diffrn_reflns_av_R_equivalents 0.2388
_diffrn_reflns_av_unetI/netI 0.1989
_diffrn_reflns_Laue_measured_fraction_full 0.848
_diffrn_reflns_Laue_measured_fraction_max 1.000
_diffrn_reflns_limit_h_max 28
_diffrn_reflns_limit_h_min -28
_diffrn_reflns_limit_k_max 13
_diffrn_reflns_limit_k_min -13
_diffrn_reflns_limit_l_max 37
_diffrn_reflns_limit_l_min -39
_diffrn_reflns_number 71446
_diffrn_reflns_point_group_measured_fraction_full 0.848
_diffrn_reflns_point_group_measured_fraction_max 1.000
_diffrn_reflns_theta_full 25.242
_diffrn_reflns_theta_max 23.817
_diffrn_reflns_theta_min 1.219
_exptl_absorpt_coefficient_mu 1.056
_exptl_absorpt_correction_type multi-scan
_exptl_absorpt_process_details sadabs
_exptl_crystal_colour brown
_exptl_crystal_density_diffrn 1.349
_exptl_crystal_description plate
_exptl_crystal_F_000 4264
_exptl_crystal_size_max 0.220
_exptl_crystal_size_mid 0.220
_exptl_crystal_size_min 0.060
_exptl_transmission_factor_max 0.939
_exptl_transmission_factor_min 0.793
_refine_diff_density_max 0.729
_refine_diff_density_min -1.062
_refine_diff_density_rms 0.142
_refine_ls_extinction_coef 0.00177(15)
_refine_ls_extinction_expression Fc^*^=kFc[1+0.001xFc^2^\l^3^/sin(2\q)]^-1/4^
_refine_ls_extinction_method SHELXL
_refine_ls_goodness_of_fit_ref 0.998
_refine_ls_hydrogen_treatment constr
_refine_ls_matrix_type full
_refine_ls_number_parameters 1140
_refine_ls_number_reflns 15422
_refine_ls_number_restraints 12
_refine_ls_restrained_S_all 1.000
_refine_ls_R_factor_all 0.1601
_refine_ls_R_factor_gt 0.0846
_refine_ls_shift/su_max 0.001
_refine_ls_shift/su_mean 0.000
_refine_ls_structure_factor_coef Fsqd
_refine_ls_weighting_details
; 
 w=1/[\s^2^(Fo^2^)+(0.0623P)^2^] 
 where P=(Fo^2^+2Fc^2^)/3 
;
_refine_ls_weighting_scheme calc
_refine_ls_wR_factor_gt 0.1836
_refine_ls_wR_factor_ref 0.2276
_reflns_Friedel_coverage 0.000
_reflns_number_gt 8095
_reflns_number_total 15422
_reflns_threshold_expression 'I > 2\s(I)'
_cod_data_source_file d2ra04868j2.cif
_cod_data_source_block am287new
_cod_original_cell_volume 10036(12)
_cod_original_sg_symbol_H-M 'P 21/n'
_cod_database_code 7245664
_shelx_space_group_comment
; 
The symmetry employed for this shelxl refinement is uniquely defined 
by the following loop, which should always be used as a source of 
symmetry information in preference to the above space-group names. 
They are only intended as comments. 
;
_shelx_estimated_absorpt_t_min 0.801
_shelx_estimated_absorpt_t_max 0.939
_shelxl_version_number 2013-2

loop_
_space_group_symop_operation_xyz
'x, y, z'
'-x+1/2, y+1/2, -z+1/2'
'-x, -y, -z'
'x-1/2, -y-1/2, z-1/2'

loop_
_atom_site_label
_atom_site_type_symbol
_atom_site_fract_x
_atom_site_fract_y
_atom_site_fract_z
_atom_site_U_iso_or_equiv
_atom_site_adp_type
_atom_site_occupancy
_atom_site_site_symmetry_order
_atom_site_calc_flag
_atom_site_refinement_flags_posn
_atom_site_refinement_flags_adp
_atom_site_refinement_flags_occupancy
_atom_site_disorder_assembly
_atom_site_disorder_group
Fe1 Fe 0.75583(6) 0.24714(10) 0.89179(4) 0.0287(4) Uani 1 1 d . . . . .
Fe2 Fe 0.73368(5) 0.39012(9) 0.94932(4) 0.0252(3) Uani 1 1 d . . . . .
Fe3 Fe 0.63983(6) 0.39178(10) 0.85351(4) 0.0303(4) Uani 1 1 d . . . . .
Fe4 Fe 0.76097(5) 0.12568(9) 0.98314(4) 0.0265(3) Uani 1 1 d . . . . .
Fe5 Fe 0.71918(5) 0.10367(9) 1.05552(4) 0.0261(3) Uani 1 1 d . . . . .
Fe6 Fe 0.82358(5) -0.02060(10) 1.12800(4) 0.0290(4) Uani 1 1 d . . . . .
Fe7 Fe 0.80205(5) 0.24116(10) 1.13241(4) 0.0268(3) Uani 1 1 d . . . . .
C1 C 0.6440(4) 0.1514(7) 0.8432(3) 0.030(2) Uani 1 1 d . . . . .
C2 C 0.6222(4) 0.0620(7) 0.8119(3) 0.033(2) Uani 1 1 d . . . . .
C3 C 0.6336(5) 0.1073(9) 0.7740(3) 0.056(3) Uani 1 1 d . . . . .
H3A H 0.6086 0.1705 0.7636 0.084 Uiso 1 1 calc R U . . .
H3B H 0.6263 0.0490 0.7536 0.084 Uiso 1 1 calc R U . . .
H3C H 0.6731 0.1311 0.7807 0.084 Uiso 1 1 calc R U . . .
C4 C 0.5579(4) 0.0430(8) 0.8024(3) 0.050(3) Uani 1 1 d . . . . .
H4A H 0.5498 0.0186 0.8267 0.076 Uiso 1 1 calc R U . . .
H4B H 0.5454 -0.0141 0.7817 0.076 Uiso 1 1 calc R U . . .
H4C H 0.5377 0.1123 0.7928 0.076 Uiso 1 1 calc R U . . .
C5 C 0.6560(4) -0.0458(7) 0.8253(3) 0.046(3) Uani 1 1 d . . . . .
H5A H 0.6964 -0.0303 0.8314 0.069 Uiso 1 1 calc R U . . .
H5B H 0.6444 -0.1007 0.8038 0.069 Uiso 1 1 calc R U . . .
H5C H 0.6486 -0.0747 0.8493 0.069 Uiso 1 1 calc R U . . .
C6 C 0.7219(4) 0.3452(8) 0.8088(3) 0.032(2) Uani 1 1 d . . . . .
C7 C 0.7444(4) 0.3826(9) 0.7752(3) 0.048(3) Uani 1 1 d . . . . .
C8 C 0.7034(7) 0.3546(14) 0.7361(4) 0.140(7) Uani 1 1 d . U . . .
H8A H 0.6698 0.4014 0.7313 0.211 Uiso 1 1 calc R U . . .
H8B H 0.6925 0.2765 0.7360 0.211 Uiso 1 1 calc R U . . .
H8C H 0.7206 0.3672 0.7149 0.211 Uiso 1 1 calc R U . . .
C9 C 0.7996(6) 0.3228(12) 0.7768(5) 0.121(6) Uani 1 1 d . . . . .
H9A H 0.7947 0.2427 0.7789 0.181 Uiso 1 1 calc R U . . .
H9B H 0.8301 0.3485 0.8001 0.181 Uiso 1 1 calc R U . . .
H9C H 0.8093 0.3389 0.7524 0.181 Uiso 1 1 calc R U . . .
C10 C 0.7548(7) 0.5056(10) 0.7803(5) 0.122(6) Uani 1 1 d . . . . .
H10A H 0.7569 0.5375 0.7552 0.183 Uiso 1 1 calc R U . . .
H10B H 0.7905 0.5188 0.8015 0.183 Uiso 1 1 calc R U . . .
H10C H 0.7238 0.5404 0.7876 0.183 Uiso 1 1 calc R U . . .
C11 C 0.8165(4) 0.0292(7) 0.9246(3) 0.032(2) Uani 1 1 d . . . . .
C12 C 0.8558(4) -0.0604(7) 0.9177(3) 0.034(2) Uani 1 1 d . . . . .
C13 C 0.8238(5) -0.1151(8) 0.8778(3) 0.062(3) Uani 1 1 d . . . . .
H13A H 0.7914 -0.1563 0.8807 0.093 Uiso 1 1 calc R U . . .
H13B H 0.8491 -0.1661 0.8698 0.093 Uiso 1 1 calc R U . . .
H13C H 0.8105 -0.0579 0.8572 0.093 Uiso 1 1 calc R U . . .
C14 C 0.8717(4) -0.1446(8) 0.9510(3) 0.051(3) Uani 1 1 d . . . . .
H14A H 0.8866 -0.1064 0.9767 0.077 Uiso 1 1 calc R U . . .
H14B H 0.9007 -0.1945 0.9471 0.077 Uiso 1 1 calc R U . . .
H14C H 0.8382 -0.1876 0.9508 0.077 Uiso 1 1 calc R U . . .
C15 C 0.9100(4) -0.0044(8) 0.9144(3) 0.058(3) Uani 1 1 d . . . . .
H15A H 0.8999 0.0518 0.8932 0.088 Uiso 1 1 calc R U . . .
H15B H 0.9344 -0.0603 0.9079 0.088 Uiso 1 1 calc R U . . .
H15C H 0.9302 0.0309 0.9399 0.088 Uiso 1 1 calc R U . . .
C16 C 0.8427(4) 0.4127(7) 0.9305(3) 0.030(2) Uani 1 1 d . . . . .
C17 C 0.8988(4) 0.4737(7) 0.9334(3) 0.031(2) Uani 1 1 d . . . . .
C18 C 0.8846(4) 0.5490(9) 0.8957(3) 0.056(3) Uani 1 1 d . . . . .
H18A H 0.9177 0.5943 0.8965 0.084 Uiso 1 1 calc R U . . .
H18B H 0.8528 0.5975 0.8952 0.084 Uiso 1 1 calc R U . . .
H18C H 0.8745 0.5028 0.8716 0.084 Uiso 1 1 calc R U . . .
C19 C 0.9444(4) 0.3919(9) 0.9336(3) 0.061(3) Uani 1 1 d . . . . .
H19A H 0.9788 0.4319 0.9337 0.091 Uiso 1 1 calc R U . . .
H19B H 0.9318 0.3452 0.9096 0.091 Uiso 1 1 calc R U . . .
H19C H 0.9525 0.3453 0.9575 0.091 Uiso 1 1 calc R U . . .
C20 C 0.9170(4) 0.5445(7) 0.9714(3) 0.037(2) Uani 1 1 d . . . . .
H20A H 0.9272 0.4961 0.9949 0.055 Uiso 1 1 calc R U . . .
H20B H 0.8857 0.5928 0.9721 0.055 Uiso 1 1 calc R U . . .
H20C H 0.9496 0.5898 0.9714 0.055 Uiso 1 1 calc R U . . .
C21 C 0.6083(4) 0.4082(6) 0.9309(3) 0.024(2) Uani 1 1 d . . . . .
C22 C 0.5669(4) 0.4553(8) 0.9506(3) 0.037(2) Uani 1 1 d . . . . .
C23 C 0.5782(4) 0.4045(9) 0.9923(3) 0.056(3) Uani 1 1 d . . . . .
H23A H 0.5738 0.3239 0.9899 0.084 Uiso 1 1 calc R U . . .
H23B H 0.5513 0.4347 1.0048 0.084 Uiso 1 1 calc R U . . .
H23C H 0.6168 0.4225 1.0088 0.084 Uiso 1 1 calc R U . . .
C24 C 0.5787(4) 0.5800(7) 0.9554(3) 0.049(3) Uani 1 1 d . . . . .
H24A H 0.6173 0.5921 0.9731 0.073 Uiso 1 1 calc R U . . .
H24B H 0.5518 0.6147 0.9670 0.073 Uiso 1 1 calc R U . . .
H24C H 0.5746 0.6128 0.9292 0.073 Uiso 1 1 calc R U . . .
C25 C 0.5058(4) 0.4354(8) 0.9256(3) 0.045(3) Uani 1 1 d . . . . .
H25A H 0.4991 0.4679 0.8990 0.068 Uiso 1 1 calc R U . . .
H25B H 0.4805 0.4699 0.9387 0.068 Uiso 1 1 calc R U . . .
H25C H 0.4984 0.3555 0.9230 0.068 Uiso 1 1 calc R U . . .
C26 C 0.5813(4) 0.5459(7) 0.8180(3) 0.033(2) Uani 1 1 d . . . . .
C27 C 0.5460(4) 0.6473(7) 0.7983(3) 0.036(2) Uani 1 1 d . . . . .
C28 C 0.5483(4) 0.7322(7) 0.8314(3) 0.050(3) Uani 1 1 d . . . . .
H28A H 0.5872 0.7579 0.8434 0.075 Uiso 1 1 calc R U . . .
H28B H 0.5351 0.6973 0.8521 0.075 Uiso 1 1 calc R U . . .
H28C H 0.5239 0.7954 0.8200 0.075 Uiso 1 1 calc R U . . .
C29 C 0.4836(5) 0.6142(8) 0.7772(3) 0.063(3) Uani 1 1 d . . . . .
H29A H 0.4621 0.6799 0.7647 0.095 Uiso 1 1 calc R U . . .
H29B H 0.4672 0.5835 0.7969 0.095 Uiso 1 1 calc R U . . .
H29C H 0.4821 0.5585 0.7566 0.095 Uiso 1 1 calc R U . . .
C30 C 0.5732(4) 0.6927(8) 0.7679(3) 0.051(3) Uani 1 1 d . . . . .
H30A H 0.6133 0.7080 0.7814 0.076 Uiso 1 1 calc R U . . .
H30B H 0.5541 0.7613 0.7562 0.076 Uiso 1 1 calc R U . . .
H30C H 0.5697 0.6379 0.7467 0.076 Uiso 1 1 calc R U . . .
C31 C 0.6424(4) 0.0661(7) 0.9717(3) 0.0289(16) Uani 1 1 d . . . . .
C32 C 0.5847(4) 0.0269(7) 0.9472(3) 0.028(2) Uani 1 1 d . . . . .
C33 C 0.5586(5) 0.1201(10) 0.9176(4) 0.084(4) Uani 1 1 d . . . . .
H33A H 0.5551 0.1870 0.9324 0.125 Uiso 1 1 calc R U . . .
H33B H 0.5212 0.0973 0.9004 0.125 Uiso 1 1 calc R U . . .
H33C H 0.5830 0.1355 0.9010 0.125 Uiso 1 1 calc R U . . .
C34 C 0.5888(5) -0.0720(10) 0.9224(4) 0.092(4) Uani 1 1 d . U . . .
H34A H 0.6213 -0.0632 0.9124 0.139 Uiso 1 1 calc R U . . .
H34B H 0.5542 -0.0784 0.8997 0.139 Uiso 1 1 calc R U . . .
H34C H 0.5938 -0.1391 0.9388 0.139 Uiso 1 1 calc R U . . .
C35 C 0.5471(5) 0.0024(13) 0.9719(3) 0.111(6) Uani 1 1 d . . . . .
H35A H 0.5649 -0.0537 0.9920 0.167 Uiso 1 1 calc R U . . .
H35B H 0.5108 -0.0255 0.9546 0.167 Uiso 1 1 calc R U . . .
H35C H 0.5410 0.0703 0.9853 0.167 Uiso 1 1 calc R U . . .
C36 C 0.7062(4) -0.1109(7) 1.0970(3) 0.0289(16) Uani 1 1 d . . . . .
C37 C 0.6637(4) -0.1951(7) 1.1025(3) 0.030(2) Uani 1 1 d . . . . .
C38 C 0.6056(4) -0.1433(8) 1.0945(3) 0.045(3) Uani 1 1 d . . . . .
H38A H 0.6070 -0.0873 1.1149 0.068 Uiso 1 1 calc R U . . .
H38B H 0.5782 -0.2009 1.0953 0.068 Uiso 1 1 calc R U . . .
H38C H 0.5943 -0.1083 1.0680 0.068 Uiso 1 1 calc R U . . .
C39 C 0.6592(5) -0.2875(8) 1.0708(3) 0.056(3) Uani 1 1 d . . . . .
H39A H 0.6479 -0.2546 1.0440 0.084 Uiso 1 1 calc R U . . .
H39B H 0.6310 -0.3423 1.0724 0.084 Uiso 1 1 calc R U . . .
H39C H 0.6960 -0.3239 1.0759 0.084 Uiso 1 1 calc R U . . .
C40 C 0.6854(4) -0.2415(8) 1.1448(3) 0.048(3) Uani 1 1 d . . . . .
H40A H 0.7235 -0.2714 1.1495 0.072 Uiso 1 1 calc R U . . .
H40B H 0.6601 -0.3007 1.1479 0.072 Uiso 1 1 calc R U . . .
H40C H 0.6865 -0.1823 1.1641 0.072 Uiso 1 1 calc R U . . .
C41 C 0.8832(4) -0.1532(7) 1.1071(3) 0.034(2) Uani 1 1 d . . . . .
C42 C 0.9267(4) -0.2244(7) 1.0959(3) 0.036(2) Uani 1 1 d . . . . .
C43 C 0.8950(4) -0.2887(8) 1.0583(3) 0.056(3) Uani 1 1 d . . . . .
H43A H 0.9220 -0.3318 1.0491 0.083 Uiso 1 1 calc R U . . .
H43B H 0.8749 -0.2366 1.0373 0.083 Uiso 1 1 calc R U . . .
H43C H 0.8678 -0.3388 1.0643 0.083 Uiso 1 1 calc R U . . .
C44 C 0.9557(5) -0.3048(9) 1.1293(3) 0.071(4) Uani 1 1 d . . . . .
H44A H 0.9768 -0.2631 1.1532 0.107 Uiso 1 1 calc R U . . .
H44B H 0.9818 -0.3521 1.1207 0.107 Uiso 1 1 calc R U . . .
H44C H 0.9272 -0.3510 1.1356 0.107 Uiso 1 1 calc R U . . .
C45 C 0.9694(4) -0.1466(8) 1.0864(3) 0.059(3) Uani 1 1 d . . . . .
H45A H 0.9901 -0.1057 1.1106 0.088 Uiso 1 1 calc R U . . .
H45B H 0.9493 -0.0941 1.0655 0.088 Uiso 1 1 calc R U . . .
H45C H 0.9960 -0.1900 1.0769 0.088 Uiso 1 1 calc R U . . .
C46 C 0.8089(4) 0.0769(8) 1.1995(3) 0.030(2) Uani 1 1 d . . . . .
C47 C 0.7990(4) 0.0656(7) 1.2399(3) 0.035(2) Uani 1 1 d . . . . .
C48 C 0.7646(6) -0.0359(8) 1.2411(3) 0.077(4) Uani 1 1 d . . . . .
H48A H 0.7574 -0.0397 1.2670 0.116 Uiso 1 1 calc R U . . .
H48B H 0.7853 -0.1021 1.2376 0.116 Uiso 1 1 calc R U . . .
H48C H 0.7285 -0.0321 1.2196 0.116 Uiso 1 1 calc R U . . .
C49 C 0.7696(5) 0.1678(9) 1.2500(3) 0.063(4) Uani 1 1 d . . . . .
H49A H 0.7333 0.1786 1.2292 0.095 Uiso 1 1 calc R U . . .
H49B H 0.7935 0.2331 1.2512 0.095 Uiso 1 1 calc R U . . .
H49C H 0.7634 0.1571 1.2759 0.095 Uiso 1 1 calc R U . . .
C50 C 0.8582(5) 0.0539(12) 1.2708(3) 0.084(4) Uani 1 1 d . . . . .
H50A H 0.8549 0.0556 1.2979 0.126 Uiso 1 1 calc R U . . .
H50B H 0.8822 0.1153 1.2676 0.126 Uiso 1 1 calc R U . . .
H50C H 0.8750 -0.0166 1.2666 0.126 Uiso 1 1 calc R U . . .
C51 C 0.9179(4) 0.1563(8) 1.1564(3) 0.033(2) Uani 1 1 d . . . . .
C52 C 0.9787(4) 0.1773(7) 1.1801(3) 0.036(2) Uani 1 1 d . . . . .
C53 C 1.0156(4) 0.0764(8) 1.1796(3) 0.056(3) Uani 1 1 d . . . . .
H53A H 1.0229 0.0723 1.1538 0.083 Uiso 1 1 calc R U . . .
H53B H 0.9960 0.0090 1.1836 0.083 Uiso 1 1 calc R U . . .
H53C H 1.0515 0.0831 1.2012 0.083 Uiso 1 1 calc R U . . .
C54 C 0.9779(4) 0.1974(9) 1.2235(3) 0.054(3) Uani 1 1 d . . . . .
H54A H 1.0164 0.2130 1.2408 0.081 Uiso 1 1 calc R U . . .
H54B H 0.9635 0.1311 1.2332 0.081 Uiso 1 1 calc R U . . .
H54C H 0.9535 0.2606 1.2239 0.081 Uiso 1 1 calc R U . . .
C55 C 1.0015(4) 0.2788(8) 1.1653(3) 0.058(3) Uani 1 1 d . . . . .
H55A H 0.9972 0.2703 1.1368 0.087 Uiso 1 1 calc R U . . .
H55B H 1.0416 0.2878 1.1803 0.087 Uiso 1 1 calc R U . . .
H55C H 0.9805 0.3443 1.1692 0.087 Uiso 1 1 calc R U . . .
C56 C 0.6769(4) 0.2492(7) 1.1103(3) 0.033(2) Uani 1 1 d . . . . .
C57 C 0.6239(4) 0.2832(8) 1.1206(3) 0.037(3) Uani 1 1 d . . . . .
C58 C 0.5706(4) 0.2472(8) 1.0887(3) 0.051(3) Uani 1 1 d . . . . .
H58A H 0.5689 0.1661 1.0877 0.076 Uiso 1 1 calc R U . . .
H58B H 0.5707 0.2762 1.0627 0.076 Uiso 1 1 calc R U . . .
H58C H 0.5376 0.2759 1.0952 0.076 Uiso 1 1 calc R U . . .
C59 C 0.6265(5) 0.2381(11) 1.1612(3) 0.082(5) Uani 1 1 d . . . . .
H59A H 0.6239 0.1571 1.1599 0.122 Uiso 1 1 calc R U . . .
H59B H 0.5949 0.2680 1.1691 0.122 Uiso 1 1 calc R U . . .
H59C H 0.6622 0.2600 1.1809 0.122 Uiso 1 1 calc R U . . .
C60 C 0.6265(5) 0.4128(8) 1.1224(4) 0.072(4) Uani 1 1 d . . . . .
H60A H 0.5932 0.4414 1.1284 0.108 Uiso 1 1 calc R U . . .
H60B H 0.6272 0.4419 1.0965 0.108 Uiso 1 1 calc R U . . .
H60C H 0.6607 0.4363 1.1433 0.108 Uiso 1 1 calc R U . . .
C61 C 0.7103(4) 0.6414(7) 0.9282(3) 0.031(2) Uani 1 1 d . . . . .
H61 H 0.6985 0.6175 0.9011 0.037 Uiso 1 1 calc R U . . .
C62 C 0.7109(4) 0.7537(7) 0.9367(3) 0.036(2) Uani 1 1 d . . . . .
H62 H 0.6994 0.8063 0.9156 0.043 Uiso 1 1 calc R U . . .
C63 C 0.7282(4) 0.7885(7) 0.9758(3) 0.032(2) Uani 1 1 d . . . . .
H63 H 0.7283 0.8652 0.9820 0.038 Uiso 1 1 calc R U . . .
C64 C 0.7454(4) 0.7108(7) 1.0061(3) 0.028(2) Uani 1 1 d . . . . .
H64 H 0.7583 0.7332 1.0333 0.034 Uiso 1 1 calc R U . . .
C65 C 0.7435(4) 0.5992(7) 0.9959(3) 0.028(2) Uani 1 1 d . . . . .
C66 C 0.7630(4) 0.5092(7) 1.0263(3) 0.027(2) Uani 1 1 d . . . . .
C67 C 0.7893(3) 0.4554(7) 1.0909(3) 0.025(2) Uani 1 1 d . . . . .
C68 C 0.7821(4) 0.3174(6) 1.0408(2) 0.024(2) Uani 1 1 d . . . . .
C69 C 0.8075(4) 0.4864(7) 1.1333(2) 0.025(2) Uani 1 1 d . . . . .
C70 C 0.8164(4) 0.5970(7) 1.1458(3) 0.033(2) Uani 1 1 d . . . . .
H70 H 0.8072 0.6556 1.1269 0.040 Uiso 1 1 calc R U . . .
C71 C 0.8393(4) 0.6199(7) 1.1870(3) 0.034(2) Uani 1 1 d . . . . .
H71 H 0.8460 0.6941 1.1963 0.041 Uiso 1 1 calc R U . . .
C72 C 0.8516(4) 0.5328(7) 1.2135(3) 0.036(2) Uani 1 1 d . . . . .
H72 H 0.8677 0.5451 1.2414 0.043 Uiso 1 1 calc R U . . .
C73 C 0.8397(4) 0.4253(7) 1.1981(3) 0.031(2) Uani 1 1 d . . . . .
H73 H 0.8472 0.3650 1.2164 0.037 Uiso 1 1 calc R U . . .
C74 C 0.8413(4) 0.2810(7) 1.0400(2) 0.027(2) Uani 1 1 d . . . . .
C75 C 0.8898(4) 0.3446(7) 1.0578(2) 0.028(2) Uani 1 1 d . . . . .
H75 H 0.8871 0.4121 1.0710 0.034 Uiso 1 1 calc R U . . .
C76 C 0.9415(4) 0.3086(7) 1.0559(3) 0.037(2) Uani 1 1 d . . . . .
H76 H 0.9751 0.3494 1.0682 0.045 Uiso 1 1 calc R U . . .
C77 C 0.9430(4) 0.2109(8) 1.0357(3) 0.037(2) Uani 1 1 d . . . . .
H77 H 0.9780 0.1840 1.0339 0.045 Uiso 1 1 calc R U . . .
C78 C 0.8941(4) 0.1522(7) 1.0181(3) 0.035(2) Uani 1 1 d . . . . .
H78 H 0.8963 0.0847 1.0047 0.042 Uiso 1 1 calc R U . . .
C79 C 0.9379(5) 0.3172(10) 0.3113(3) 0.050(3) Uani 1 1 d . . . . .
C80 C 0.9745(4) 0.2250(8) 0.3293(3) 0.046(3) Uani 1 1 d . . . . .
H80A H 1.0113 0.2535 0.3457 0.069 Uiso 1 1 calc R U . . .
H80B H 0.9796 0.1770 0.3082 0.069 Uiso 1 1 calc R U . . .
H80C H 0.9573 0.1824 0.3463 0.069 Uiso 1 1 calc R U . . .
O1 O 0.7099(2) 0.3821(4) 0.89164(17) 0.0306(15) Uani 1 1 d . . . . .
O2 O 0.7573(2) 0.2410(4) 0.94777(16) 0.0249(14) Uani 1 1 d . . . . .
O3 O 0.7852(2) 0.1075(4) 1.10323(16) 0.0278(15) Uani 1 1 d . . . . .
O4 O 0.7588(2) 0.0131(4) 1.02493(16) 0.0236(14) Uani 1 1 d . . . . .
O5 O 0.7442(2) 0.2287(4) 1.02695(15) 0.0237(14) Uani 1 1 d . . . . .
O6 O 0.6913(3) 0.1425(5) 0.86800(18) 0.0342(16) Uani 1 1 d . . . . .
O7 O 0.6120(3) 0.2354(5) 0.84071(18) 0.0351(16) Uani 1 1 d . . . . .
O8 O 0.7530(3) 0.2794(5) 0.83473(18) 0.0393(17) Uani 1 1 d . . . . .
O9 O 0.6746(3) 0.3802(5) 0.80901(18) 0.0367(16) Uani 1 1 d . . . . .
O10 O 0.8043(2) 0.1068(5) 0.89978(18) 0.0317(15) Uani 1 1 d . . . . .
O11 O 0.8005(2) 0.0210(4) 0.95568(18) 0.0312(15) Uani 1 1 d . . . . .
O12 O 0.8300(2) 0.3329(4) 0.90623(17) 0.0297(15) Uani 1 1 d . . . . .
O13 O 0.8139(2) 0.4463(5) 0.95206(18) 0.0318(15) Uani 1 1 d . . . . .
O14 O 0.6551(2) 0.3747(4) 0.95303(17) 0.0284(15) Uani 1 1 d . . . . .
O15 O 0.5945(2) 0.4119(5) 0.89314(18) 0.0327(15) Uani 1 1 d . . . . .
O16 O 0.6303(3) 0.5603(5) 0.84325(18) 0.0365(16) Uani 1 1 d . . . . .
O17 O 0.5628(3) 0.4482(5) 0.80949(18) 0.0377(16) Uani 1 1 d . . . . .
O18 O 0.6809(2) 0.0749(4) 0.95567(17) 0.0255(14) Uani 1 1 d . . . . .
O19 O 0.6491(2) 0.0897(4) 1.00818(17) 0.0305(15) Uani 1 1 d . . . . .
O20 O 0.6853(2) -0.0238(4) 1.07733(17) 0.0324(15) Uani 1 1 d . . . . .
O21 O 0.7578(2) -0.1290(4) 1.11038(17) 0.0282(15) Uani 1 1 d . . . . .
O22 O 0.8755(3) -0.1644(5) 1.14047(19) 0.0335(16) Uani 1 1 d . . . . .
O23 O 0.8569(3) -0.0757(5) 1.08335(18) 0.0339(16) Uani 1 1 d . . . . .
O24 O 0.8084(3) -0.0110(5) 1.17978(17) 0.0354(16) Uani 1 1 d . . . . .
O25 O 0.8178(2) 0.1741(4) 1.18824(17) 0.0284(15) Uani 1 1 d . . . . .
O26 O 0.8996(2) 0.0551(5) 1.15304(18) 0.0342(16) Uani 1 1 d . . . . .
O27 O 0.8864(2) 0.2386(4) 1.14174(17) 0.0267(14) Uani 1 1 d . . . . .
O28 O 0.6711(2) 0.2049(5) 1.07710(18) 0.0303(15) Uani 1 1 d . . . . .
O29 O 0.7241(3) 0.2659(4) 1.13709(18) 0.0315(15) Uani 1 1 d . . . . .
N1 N 0.7262(3) 0.5657(5) 0.9577(2) 0.0231(17) Uani 1 1 d . . . . .
N2 N 0.7626(3) 0.4081(5) 1.0121(2) 0.0221(17) Uani 1 1 d . . . . .
N3 N 0.7881(3) 0.3476(5) 1.0825(2) 0.0246(17) Uani 1 1 d . . . . .
N4 N 0.7784(3) 0.5401(6) 1.0651(2) 0.0308(19) Uani 1 1 d . . . . .
N5 N 0.8187(3) 0.4036(5) 1.1598(2) 0.0262(18) Uani 1 1 d . . . . .
N6 N 0.8429(3) 0.1880(5) 1.0193(2) 0.0287(18) Uani 1 1 d . . . . .
N7 N 0.9090(4) 0.3911(8) 0.2989(3) 0.064(3) Uani 1 1 d . . . . .

loop_
_atom_site_aniso_label
_atom_site_aniso_U_11
_atom_site_aniso_U_22
_atom_site_aniso_U_33
_atom_site_aniso_U_23
_atom_site_aniso_U_13
_atom_site_aniso_U_12
Fe1 0.0399(8) 0.0142(7) 0.0380(8) -0.0024(6) 0.0208(7) 0.0005(6)
Fe2 0.0325(8) 0.0109(7) 0.0373(8) -0.0005(6) 0.0181(6) -0.0001(5)
Fe3 0.0422(9) 0.0137(7) 0.0390(8) 0.0000(6) 0.0182(7) 0.0011(6)
Fe4 0.0378(8) 0.0092(7) 0.0383(8) -0.0010(6) 0.0202(7) -0.0007(6)
Fe5 0.0356(8) 0.0105(7) 0.0376(8) -0.0006(6) 0.0191(6) -0.0015(6)
Fe6 0.0378(8) 0.0131(7) 0.0408(9) 0.0003(6) 0.0192(7) 0.0009(6)
Fe7 0.0385(8) 0.0108(7) 0.0354(8) -0.0009(6) 0.0178(6) -0.0011(6)
C1 0.039(6) 0.015(5) 0.036(6) 0.008(4) 0.014(5) -0.003(5)
C2 0.040(6) 0.019(5) 0.046(6) -0.015(5) 0.020(5) -0.001(4)
C3 0.074(9) 0.057(8) 0.051(7) -0.006(6) 0.039(6) 0.004(6)
C4 0.059(8) 0.032(6) 0.059(7) -0.011(5) 0.018(6) -0.010(5)
C5 0.059(7) 0.021(6) 0.056(7) -0.013(5) 0.014(6) -0.012(5)
C6 0.051(7) 0.024(6) 0.023(5) -0.006(5) 0.012(5) -0.017(5)
C7 0.049(7) 0.050(7) 0.055(7) 0.011(6) 0.030(6) -0.004(6)
C8 0.155(10) 0.169(11) 0.105(9) 0.026(8) 0.051(8) -0.023(8)
C9 0.149(15) 0.108(13) 0.161(15) 0.062(11) 0.130(13) 0.060(11)
C10 0.182(18) 0.060(10) 0.173(16) 0.019(10) 0.126(14) -0.001(10)
C11 0.038(6) 0.018(5) 0.047(6) -0.008(5) 0.021(5) -0.005(4)
C12 0.037(6) 0.021(5) 0.050(6) 0.001(5) 0.024(5) 0.000(4)
C13 0.085(9) 0.037(7) 0.066(8) -0.017(6) 0.028(7) 0.019(6)
C14 0.070(8) 0.025(6) 0.071(8) 0.007(6) 0.039(6) 0.011(5)
C15 0.056(8) 0.040(7) 0.096(9) 0.019(6) 0.049(7) 0.013(6)
C16 0.042(6) 0.017(5) 0.034(6) 0.006(5) 0.015(5) 0.004(4)
C17 0.026(5) 0.024(5) 0.046(6) 0.001(5) 0.015(5) -0.005(4)
C18 0.058(8) 0.063(8) 0.054(7) 0.023(6) 0.026(6) -0.008(6)
C19 0.038(7) 0.054(8) 0.100(10) -0.023(7) 0.037(7) 0.006(5)
C20 0.042(6) 0.017(5) 0.054(7) -0.009(5) 0.019(5) -0.009(4)
C21 0.032(6) 0.010(5) 0.034(6) 0.000(4) 0.014(5) -0.002(4)
C22 0.036(6) 0.033(6) 0.050(7) 0.005(5) 0.023(5) 0.010(5)
C23 0.066(8) 0.066(8) 0.048(7) 0.008(6) 0.035(6) 0.019(6)
C24 0.049(7) 0.029(6) 0.077(8) -0.013(6) 0.033(6) 0.006(5)
C25 0.046(7) 0.035(6) 0.056(7) -0.003(5) 0.019(6) -0.003(5)
C26 0.049(7) 0.018(6) 0.034(6) 0.001(5) 0.019(5) 0.006(5)
C27 0.054(7) 0.017(5) 0.033(6) -0.002(4) 0.005(5) -0.005(5)
C28 0.063(8) 0.025(6) 0.066(8) 0.017(6) 0.026(6) 0.011(5)
C29 0.075(9) 0.028(6) 0.074(8) 0.000(6) 0.005(7) 0.015(6)
C30 0.072(8) 0.025(6) 0.054(7) 0.008(5) 0.018(6) 0.005(5)
C31 0.043(5) 0.008(3) 0.041(4) -0.002(3) 0.021(4) 0.000(3)
C32 0.032(6) 0.021(5) 0.032(5) -0.008(4) 0.013(4) -0.011(4)
C33 0.058(9) 0.069(9) 0.099(10) 0.018(8) -0.013(7) -0.014(7)
C34 0.076(7) 0.078(7) 0.117(8) -0.051(7) 0.020(6) 0.001(6)
C35 0.076(10) 0.202(18) 0.064(9) -0.033(10) 0.033(8) -0.103(11)
C36 0.043(5) 0.008(3) 0.041(4) -0.002(3) 0.021(4) 0.000(3)
C37 0.045(6) 0.017(5) 0.035(6) 0.003(4) 0.022(5) -0.004(4)
C38 0.047(7) 0.036(6) 0.058(7) 0.008(5) 0.024(6) -0.005(5)
C39 0.074(8) 0.033(6) 0.069(8) -0.014(6) 0.035(7) -0.017(6)
C40 0.061(7) 0.032(6) 0.061(7) 0.003(6) 0.034(6) -0.005(5)
C41 0.040(6) 0.015(5) 0.053(7) -0.007(5) 0.024(5) -0.005(4)
C42 0.043(6) 0.024(6) 0.050(6) -0.001(5) 0.026(5) 0.005(5)
C43 0.064(8) 0.038(7) 0.079(8) -0.014(6) 0.042(7) 0.008(6)
C44 0.079(9) 0.055(8) 0.089(9) 0.016(7) 0.039(8) 0.038(7)
C45 0.050(7) 0.037(7) 0.104(10) -0.020(6) 0.045(7) -0.002(5)
C46 0.025(5) 0.027(6) 0.040(6) 0.009(5) 0.014(5) 0.002(4)
C47 0.054(7) 0.018(5) 0.040(6) -0.002(5) 0.023(5) -0.011(5)
C48 0.140(12) 0.036(7) 0.086(9) -0.022(7) 0.080(9) -0.043(7)
C49 0.091(9) 0.051(8) 0.069(8) 0.007(6) 0.054(7) 0.032(7)
C50 0.080(10) 0.131(13) 0.040(7) 0.007(8) 0.017(7) 0.011(9)
C51 0.042(6) 0.031(6) 0.030(6) 0.005(5) 0.020(5) 0.002(5)
C52 0.033(6) 0.028(6) 0.045(6) 0.000(5) 0.012(5) -0.002(4)
C53 0.043(7) 0.047(7) 0.079(9) -0.018(6) 0.021(6) 0.009(5)
C54 0.060(8) 0.044(7) 0.055(7) -0.007(6) 0.013(6) -0.011(6)
C55 0.030(6) 0.058(8) 0.079(8) 0.025(6) 0.004(6) -0.017(5)
C56 0.043(7) 0.008(5) 0.051(7) 0.009(5) 0.020(6) 0.002(4)
C57 0.035(6) 0.039(6) 0.037(6) -0.008(5) 0.010(5) 0.015(5)
C58 0.031(6) 0.063(8) 0.067(7) -0.011(6) 0.029(6) -0.002(5)
C59 0.059(8) 0.153(14) 0.050(7) 0.025(8) 0.042(7) 0.035(8)
C60 0.064(8) 0.046(8) 0.107(11) -0.035(7) 0.028(8) 0.008(6)
C61 0.036(6) 0.019(5) 0.044(6) -0.005(5) 0.023(5) -0.007(4)
C62 0.047(6) 0.011(5) 0.060(7) 0.005(5) 0.031(5) 0.003(4)
C63 0.041(6) 0.009(5) 0.046(6) 0.001(5) 0.015(5) -0.003(4)
C64 0.034(6) 0.011(5) 0.042(6) -0.010(4) 0.016(5) -0.010(4)
C65 0.037(6) 0.015(5) 0.038(6) -0.005(4) 0.019(5) -0.004(4)
C66 0.027(5) 0.022(5) 0.038(6) 0.000(5) 0.019(5) -0.005(4)
C67 0.029(5) 0.014(5) 0.037(6) -0.007(4) 0.019(4) -0.005(4)
C68 0.044(6) 0.009(5) 0.033(5) 0.002(4) 0.029(5) -0.003(4)
C69 0.035(6) 0.016(5) 0.027(5) 0.001(4) 0.014(4) 0.000(4)
C70 0.048(6) 0.015(5) 0.043(6) 0.002(5) 0.022(5) 0.002(4)
C71 0.064(7) 0.014(5) 0.030(6) -0.002(4) 0.020(5) 0.001(5)
C72 0.042(6) 0.020(5) 0.048(6) -0.007(5) 0.017(5) -0.014(4)
C73 0.033(6) 0.014(5) 0.048(7) 0.005(5) 0.016(5) -0.001(4)
C74 0.041(6) 0.015(5) 0.030(5) 0.001(4) 0.019(5) -0.007(4)
C75 0.041(6) 0.014(5) 0.028(5) 0.000(4) 0.008(5) 0.001(4)
C76 0.038(6) 0.028(6) 0.048(7) -0.006(5) 0.017(5) -0.012(5)
C77 0.036(6) 0.037(6) 0.041(6) 0.001(5) 0.015(5) 0.011(5)
C78 0.035(6) 0.018(5) 0.048(6) 0.002(5) 0.009(5) 0.003(4)
C79 0.052(8) 0.068(9) 0.038(7) 0.005(6) 0.025(6) 0.004(6)
C80 0.055(7) 0.042(7) 0.044(6) 0.017(5) 0.019(5) 0.008(5)
O1 0.046(4) 0.009(3) 0.041(4) 0.002(3) 0.021(3) 0.007(3)
O2 0.035(4) 0.013(3) 0.033(3) 0.001(3) 0.019(3) 0.005(3)
O3 0.038(4) 0.010(3) 0.039(4) -0.003(3) 0.017(3) 0.000(3)
O4 0.033(4) 0.009(3) 0.035(4) -0.001(3) 0.020(3) -0.001(2)
O5 0.037(4) 0.008(3) 0.028(3) -0.003(3) 0.013(3) -0.007(3)
O6 0.035(4) 0.021(4) 0.042(4) 0.001(3) 0.006(3) -0.001(3)
O7 0.043(4) 0.013(3) 0.053(4) -0.003(3) 0.020(3) 0.003(3)
O8 0.062(5) 0.026(4) 0.039(4) -0.003(3) 0.029(4) 0.005(3)
O9 0.040(4) 0.035(4) 0.038(4) 0.001(3) 0.017(3) 0.000(3)
O10 0.041(4) 0.015(3) 0.043(4) 0.007(3) 0.020(3) 0.009(3)
O11 0.047(4) 0.011(3) 0.046(4) -0.005(3) 0.029(3) 0.000(3)
O12 0.032(4) 0.015(3) 0.048(4) -0.003(3) 0.021(3) -0.005(3)
O13 0.039(4) 0.017(3) 0.046(4) 0.000(3) 0.023(3) 0.002(3)
O14 0.032(4) 0.016(3) 0.044(4) 0.006(3) 0.021(3) -0.003(3)
O15 0.038(4) 0.023(4) 0.038(4) -0.001(3) 0.013(3) 0.005(3)
O16 0.037(4) 0.019(4) 0.044(4) -0.003(3) 0.000(3) 0.000(3)
O17 0.049(4) 0.017(4) 0.050(4) 0.004(3) 0.018(3) -0.006(3)
O18 0.028(4) 0.012(3) 0.043(4) -0.003(3) 0.021(3) -0.011(3)
O19 0.048(4) 0.011(3) 0.040(4) -0.005(3) 0.024(3) 0.000(3)
O20 0.041(4) 0.013(3) 0.048(4) 0.003(3) 0.021(3) -0.006(3)
O21 0.028(4) 0.020(3) 0.041(4) 0.003(3) 0.017(3) -0.003(3)
O22 0.045(4) 0.017(3) 0.049(4) 0.001(3) 0.030(3) 0.003(3)
O23 0.043(4) 0.021(4) 0.045(4) 0.001(3) 0.024(3) 0.000(3)
O24 0.061(5) 0.014(3) 0.039(4) 0.000(3) 0.028(3) 0.003(3)
O25 0.042(4) 0.013(3) 0.038(4) 0.004(3) 0.023(3) 0.001(3)
O26 0.035(4) 0.018(4) 0.052(4) 0.007(3) 0.018(3) 0.003(3)
O27 0.026(3) 0.019(3) 0.037(4) 0.002(3) 0.012(3) 0.002(3)
O28 0.044(4) 0.018(3) 0.033(4) -0.006(3) 0.019(3) 0.002(3)
O29 0.041(4) 0.018(3) 0.042(4) -0.002(3) 0.021(3) 0.001(3)
N1 0.028(4) 0.008(4) 0.038(5) 0.000(4) 0.017(4) -0.003(3)
N2 0.033(4) 0.008(4) 0.033(4) -0.005(3) 0.021(4) -0.004(3)
N3 0.028(4) 0.014(4) 0.038(5) 0.000(3) 0.019(4) 0.000(3)
N4 0.045(5) 0.013(4) 0.033(5) -0.008(4) 0.012(4) -0.003(3)
N5 0.035(5) 0.018(4) 0.029(5) -0.003(4) 0.016(4) -0.009(3)
N6 0.036(5) 0.012(4) 0.043(5) 0.005(4) 0.021(4) 0.002(3)
N7 0.066(7) 0.069(7) 0.062(7) 0.026(6) 0.027(6) 0.017(6)

loop_
_atom_type_symbol
_atom_type_description
_atom_type_scat_dispersion_real
_atom_type_scat_dispersion_imag
_atom_type_scat_source
C C 0.0033 0.0016 'International Tables Vol C Tables 4.2.6.8 and 6.1.1.4'
H H 0.0000 0.0000 'International Tables Vol C Tables 4.2.6.8 and 6.1.1.4'
N N 0.0061 0.0033 'International Tables Vol C Tables 4.2.6.8 and 6.1.1.4'
O O 0.0106 0.0060 'International Tables Vol C Tables 4.2.6.8 and 6.1.1.4'
Fe Fe 0.3463 0.8444 'International Tables Vol C Tables 4.2.6.8 and 6.1.1.4'

loop_
_geom_angle_atom_site_label_1
_geom_angle_atom_site_label_2
_geom_angle_atom_site_label_3
_geom_angle
_geom_angle_site_symmetry_1
_geom_angle_site_symmetry_3
_geom_angle_publ_flag
O2 Fe1 O1 82.3(2) . . ?
O2 Fe1 O6 99.1(2) . . ?
O1 Fe1 O6 97.4(3) . . ?
O2 Fe1 O8 171.0(2) . . ?
O1 Fe1 O8 89.8(2) . . ?
O6 Fe1 O8 86.0(3) . . ?
O2 Fe1 O12 92.0(2) . . ?
O1 Fe1 O12 93.5(2) . . ?
O6 Fe1 O12 165.3(2) . . ?
O8 Fe1 O12 84.3(2) . . ?
O2 Fe1 O10 90.2(2) . . ?
O1 Fe1 O10 172.5(2) . . ?
O6 Fe1 O10 84.2(2) . . ?
O8 Fe1 O10 97.7(2) . . ?
O12 Fe1 O10 86.3(2) . . ?
O2 Fe1 Fe2 41.83(15) . . ?
O1 Fe1 Fe2 42.78(17) . . ?
O6 Fe1 Fe2 111.85(18) . . ?
O8 Fe1 Fe2 129.37(18) . . ?
O12 Fe1 Fe2 82.81(17) . . ?
O10 Fe1 Fe2 129.88(18) . . ?
O2 Fe2 O1 85.4(2) . . ?
O2 Fe2 O14 103.3(2) . . ?
O1 Fe2 O14 94.3(2) . . ?
O2 Fe2 O13 90.5(2) . . ?
O1 Fe2 O13 92.5(2) . . ?
O14 Fe2 O13 165.0(2) . . ?
O2 Fe2 N2 96.8(2) . . ?
O1 Fe2 N2 176.3(3) . . ?
O14 Fe2 N2 88.0(2) . . ?
O13 Fe2 N2 84.6(2) . . ?
O2 Fe2 N1 167.5(3) . . ?
O1 Fe2 N1 100.5(2) . . ?
O14 Fe2 N1 87.4(2) . . ?
O13 Fe2 N1 78.2(2) . . ?
N2 Fe2 N1 76.8(3) . . ?
O2 Fe2 Fe1 43.42(16) . . ?
O1 Fe2 Fe1 44.43(16) . . ?
O14 Fe2 Fe1 113.41(17) . . ?
O13 Fe2 Fe1 80.58(17) . . ?
N2 Fe2 Fe1 136.80(18) . . ?
N1 Fe2 Fe1 137.68(19) . . ?
O1 Fe3 O7 106.6(2) . . ?
O1 Fe3 O9 91.3(3) . . ?
O7 Fe3 O9 87.8(2) . . ?
O1 Fe3 O15 96.2(3) . . ?
O7 Fe3 O15 92.3(2) . . ?
O9 Fe3 O15 172.1(3) . . ?
O1 Fe3 O16 102.8(2) . . ?
O7 Fe3 O16 150.6(3) . . ?
O9 Fe3 O16 89.2(2) . . ?
O15 Fe3 O16 86.8(2) . . ?
O1 Fe3 O17 165.2(2) . . ?
O7 Fe3 O17 88.2(2) . . ?
O9 Fe3 O17 88.0(3) . . ?
O15 Fe3 O17 84.1(2) . . ?
O16 Fe3 O17 62.5(2) . . ?
O1 Fe3 C26 134.2(3) . . ?
O7 Fe3 C26 119.2(3) . . ?
O9 Fe3 C26 89.3(3) . . ?
O15 Fe3 C26 83.8(3) . . ?
O16 Fe3 C26 31.4(3) . . ?
O17 Fe3 C26 31.1(3) . . ?
O2 Fe4 O4 172.3(2) . . ?
O2 Fe4 O11 94.6(2) . . ?
O4 Fe4 O11 93.1(2) . . ?
O2 Fe4 O18 94.0(2) . . ?
O4 Fe4 O18 84.2(2) . . ?
O11 Fe4 O18 97.8(2) . . ?
O2 Fe4 O5 93.8(2) . . ?
O4 Fe4 O5 79.1(2) . . ?
O11 Fe4 O5 161.5(2) . . ?
O18 Fe4 O5 98.0(2) . . ?
O2 Fe4 N6 88.6(3) . . ?
O4 Fe4 N6 92.3(2) . . ?
O11 Fe4 N6 89.3(3) . . ?
O18 Fe4 N6 172.1(2) . . ?
O5 Fe4 N6 74.4(2) . . ?
O3 Fe5 O4 92.9(2) . . ?
O3 Fe5 O19 175.6(2) . . ?
O4 Fe5 O19 87.4(2) . . ?
O3 Fe5 O28 95.9(2) . . ?
O4 Fe5 O28 170.1(2) . . ?
O19 Fe5 O28 84.2(2) . . ?
O3 Fe5 O5 95.9(2) . . ?
O4 Fe5 O5 82.0(2) . . ?
O19 Fe5 O5 88.5(2) . . ?
O28 Fe5 O5 92.5(2) . . ?
O3 Fe5 O20 91.8(2) . . ?
O4 Fe5 O20 96.9(2) . . ?
O19 Fe5 O20 83.8(2) . . ?
O28 Fe5 O20 87.3(2) . . ?
O5 Fe5 O20 172.3(2) . . ?
O3 Fe6 O24 99.4(2) . . ?
O3 Fe6 O21 98.1(2) . . ?
O24 Fe6 O21 87.3(2) . . ?
O3 Fe6 O26 95.9(2) . . ?
O24 Fe6 O26 89.6(3) . . ?
O21 Fe6 O26 166.0(2) . . ?
O3 Fe6 O23 100.2(2) . . ?
O24 Fe6 O23 160.3(2) . . ?
O21 Fe6 O23 92.0(2) . . ?
O26 Fe6 O23 86.3(2) . . ?
O3 Fe6 O22 162.6(2) . . ?
O24 Fe6 O22 97.8(2) . . ?
O21 Fe6 O22 85.3(2) . . ?
O26 Fe6 O22 81.6(2) . . ?
O23 Fe6 O22 62.6(2) . . ?
O3 Fe6 C41 131.9(3) . . ?
O24 Fe6 C41 128.5(3) . . ?
O21 Fe6 C41 89.6(3) . . ?
O26 Fe6 C41 81.6(3) . . ?
O23 Fe6 C41 31.8(3) . . ?
O22 Fe6 C41 30.8(3) . . ?
O3 Fe7 O29 96.5(2) . . ?
O3 Fe7 O27 96.9(2) . . ?
O29 Fe7 O27 164.7(2) . . ?
O3 Fe7 O25 97.3(2) . . ?
O29 Fe7 O25 83.4(2) . . ?
O27 Fe7 O25 87.6(2) . . ?
O3 Fe7 N3 96.7(3) . . ?
O29 Fe7 N3 93.5(2) . . ?
O27 Fe7 N3 92.3(2) . . ?
O25 Fe7 N3 165.9(2) . . ?
O3 Fe7 N5 173.8(3) . . ?
O29 Fe7 N5 83.5(2) . . ?
O27 Fe7 N5 84.0(2) . . ?
O25 Fe7 N5 88.8(2) . . ?
N3 Fe7 N5 77.2(3) . . ?
O6 C1 O7 123.8(8) . . ?
O6 C1 C2 120.0(8) . . ?
O7 C1 C2 116.1(8) . . ?
C1 C2 C5 109.9(8) . . ?
C1 C2 C3 104.6(8) . . ?
C5 C2 C3 109.5(8) . . ?
C1 C2 C4 112.2(7) . . ?
C5 C2 C4 111.8(8) . . ?
C3 C2 C4 108.6(8) . . ?
C2 C3 H3A 109.5 . . ?
C2 C3 H3B 109.5 . . ?
H3A C3 H3B 109.5 . . ?
C2 C3 H3C 109.5 . . ?
H3A C3 H3C 109.5 . . ?
H3B C3 H3C 109.5 . . ?
C2 C4 H4A 109.5 . . ?
C2 C4 H4B 109.5 . . ?
H4A C4 H4B 109.5 . . ?
C2 C4 H4C 109.5 . . ?
H4A C4 H4C 109.5 . . ?
H4B C4 H4C 109.5 . . ?
C2 C5 H5A 109.5 . . ?
C2 C5 H5B 109.5 . . ?
H5A C5 H5B 109.5 . . ?
C2 C5 H5C 109.5 . . ?
H5A C5 H5C 109.5 . . ?
H5B C5 H5C 109.5 . . ?
O9 C6 O8 124.7(8) . . ?
O9 C6 C7 118.4(9) . . ?
O8 C6 C7 116.9(9) . . ?
C8 C7 C10 112.4(12) . . ?
C8 C7 C6 109.9(10) . . ?
C10 C7 C6 106.8(9) . . ?
C8 C7 C9 106.2(12) . . ?
C10 C7 C9 109.8(11) . . ?
C6 C7 C9 111.7(9) . . ?
C7 C8 H8A 109.5 . . ?
C7 C8 H8B 109.5 . . ?
H8A C8 H8B 109.5 . . ?
C7 C8 H8C 109.5 . . ?
H8A C8 H8C 109.5 . . ?
H8B C8 H8C 109.5 . . ?
C7 C9 H9A 109.5 . . ?
C7 C9 H9B 109.5 . . ?
H9A C9 H9B 109.5 . . ?
C7 C9 H9C 109.5 . . ?
H9A C9 H9C 109.5 . . ?
H9B C9 H9C 109.5 . . ?
C7 C10 H10A 109.5 . . ?
C7 C10 H10B 109.5 . . ?
H10A C10 H10B 109.5 . . ?
C7 C10 H10C 109.5 . . ?
H10A C10 H10C 109.5 . . ?
H10B C10 H10C 109.5 . . ?
O10 C11 O11 125.5(8) . . ?
O10 C11 C12 116.7(8) . . ?
O11 C11 C12 117.7(8) . . ?
C14 C12 C11 112.4(8) . . ?
C14 C12 C13 111.0(8) . . ?
C11 C12 C13 105.9(8) . . ?
C14 C12 C15 109.1(8) . . ?
C11 C12 C15 108.6(8) . . ?
C13 C12 C15 109.8(8) . . ?
C12 C13 H13A 109.5 . . ?
C12 C13 H13B 109.5 . . ?
H13A C13 H13B 109.5 . . ?
C12 C13 H13C 109.5 . . ?
H13A C13 H13C 109.5 . . ?
H13B C13 H13C 109.5 . . ?
C12 C14 H14A 109.5 . . ?
C12 C14 H14B 109.5 . . ?
H14A C14 H14B 109.5 . . ?
C12 C14 H14C 109.5 . . ?
H14A C14 H14C 109.5 . . ?
H14B C14 H14C 109.5 . . ?
C12 C15 H15A 109.5 . . ?
C12 C15 H15B 109.5 . . ?
H15A C15 H15B 109.5 . . ?
C12 C15 H15C 109.5 . . ?
H15A C15 H15C 109.5 . . ?
H15B C15 H15C 109.5 . . ?
O13 C16 O12 125.6(9) . . ?
O13 C16 C17 118.4(8) . . ?
O12 C16 C17 116.0(8) . . ?
C19 C17 C20 110.2(8) . . ?
C19 C17 C16 110.6(8) . . ?
C20 C17 C16 109.8(7) . . ?
C19 C17 C18 111.0(8) . . ?
C20 C17 C18 110.2(8) . . ?
C16 C17 C18 105.0(7) . . ?
C17 C18 H18A 109.5 . . ?
C17 C18 H18B 109.5 . . ?
H18A C18 H18B 109.5 . . ?
C17 C18 H18C 109.5 . . ?
H18A C18 H18C 109.5 . . ?
H18B C18 H18C 109.5 . . ?
C17 C19 H19A 109.5 . . ?
C17 C19 H19B 109.5 . . ?
H19A C19 H19B 109.5 . . ?
C17 C19 H19C 109.5 . . ?
H19A C19 H19C 109.5 . . ?
H19B C19 H19C 109.5 . . ?
C17 C20 H20A 109.5 . . ?
C17 C20 H20B 109.5 . . ?
H20A C20 H20B 109.5 . . ?
C17 C20 H20C 109.5 . . ?
H20A C20 H20C 109.5 . . ?
H20B C20 H20C 109.5 . . ?
O14 C21 O15 124.2(8) . . ?
O14 C21 C22 118.0(8) . . ?
O15 C21 C22 117.7(8) . . ?
C21 C22 C25 112.0(8) . . ?
C21 C22 C23 109.7(8) . . ?
C25 C22 C23 110.2(8) . . ?
C21 C22 C24 106.4(7) . . ?
C25 C22 C24 110.0(8) . . ?
C23 C22 C24 108.4(8) . . ?
C22 C23 H23A 109.5 . . ?
C22 C23 H23B 109.5 . . ?
H23A C23 H23B 109.5 . . ?
C22 C23 H23C 109.5 . . ?
H23A C23 H23C 109.5 . . ?
H23B C23 H23C 109.5 . . ?
C22 C24 H24A 109.5 . . ?
C22 C24 H24B 109.5 . . ?
H24A C24 H24B 109.5 . . ?
C22 C24 H24C 109.5 . . ?
H24A C24 H24C 109.5 . . ?
H24B C24 H24C 109.5 . . ?
C22 C25 H25A 109.5 . . ?
C22 C25 H25B 109.5 . . ?
H25A C25 H25B 109.5 . . ?
C22 C25 H25C 109.5 . . ?
H25A C25 H25C 109.5 . . ?
H25B C25 H25C 109.5 . . ?
O17 C26 O16 119.2(8) . . ?
O17 C26 C27 121.2(9) . . ?
O16 C26 C27 119.5(8) . . ?
O17 C26 Fe3 61.9(5) . . ?
O16 C26 Fe3 57.4(4) . . ?
C27 C26 Fe3 176.2(7) . . ?
C30 C27 C26 106.5(8) . . ?
C30 C27 C28 111.6(8) . . ?
C26 C27 C28 107.8(7) . . ?
C30 C27 C29 110.6(8) . . ?
C26 C27 C29 111.0(8) . . ?
C28 C27 C29 109.2(8) . . ?
C27 C28 H28A 109.5 . . ?
C27 C28 H28B 109.5 . . ?
H28A C28 H28B 109.5 . . ?
C27 C28 H28C 109.5 . . ?
H28A C28 H28C 109.5 . . ?
H28B C28 H28C 109.5 . . ?
C27 C29 H29A 109.5 . . ?
C27 C29 H29B 109.5 . . ?
H29A C29 H29B 109.5 . . ?
C27 C29 H29C 109.5 . . ?
H29A C29 H29C 109.5 . . ?
H29B C29 H29C 109.5 . . ?
C27 C30 H30A 109.5 . . ?
C27 C30 H30B 109.5 . . ?
H30A C30 H30B 109.5 . . ?
C27 C30 H30C 109.5 . . ?
H30A C30 H30C 109.5 . . ?
H30B C30 H30C 109.5 . . ?
O18 C31 O19 123.5(8) . . ?
O18 C31 C32 119.8(8) . . ?
O19 C31 C32 116.7(8) . . ?
C35 C32 C34 110.4(9) . . ?
C35 C32 C31 113.0(8) . . ?
C34 C32 C31 110.9(8) . . ?
C35 C32 C33 109.4(10) . . ?
C34 C32 C33 106.3(9) . . ?
C31 C32 C33 106.6(7) . . ?
C32 C33 H33A 109.5 . . ?
C32 C33 H33B 109.5 . . ?
H33A C33 H33B 109.5 . . ?
C32 C33 H33C 109.5 . . ?
H33A C33 H33C 109.5 . . ?
H33B C33 H33C 109.5 . . ?
C32 C34 H34A 109.5 . . ?
C32 C34 H34B 109.5 . . ?
H34A C34 H34B 109.5 . . ?
C32 C34 H34C 109.5 . . ?
H34A C34 H34C 109.5 . . ?
H34B C34 H34C 109.5 . . ?
C32 C35 H35A 109.5 . . ?
C32 C35 H35B 109.5 . . ?
H35A C35 H35B 109.5 . . ?
C32 C35 H35C 109.5 . . ?
H35A C35 H35C 109.5 . . ?
H35B C35 H35C 109.5 . . ?
O21 C36 O20 123.2(8) . . ?
O21 C36 C37 120.8(8) . . ?
O20 C36 C37 115.9(8) . . ?
C38 C37 C40 111.3(8) . . ?
C38 C37 C36 111.1(7) . . ?
C40 C37 C36 108.6(8) . . ?
C38 C37 C39 108.0(8) . . ?
C40 C37 C39 111.2(8) . . ?
C36 C37 C39 106.7(7) . . ?
C37 C38 H38A 109.5 . . ?
C37 C38 H38B 109.5 . . ?
H38A C38 H38B 109.5 . . ?
C37 C38 H38C 109.5 . . ?
H38A C38 H38C 109.5 . . ?
H38B C38 H38C 109.5 . . ?
C37 C39 H39A 109.5 . . ?
C37 C39 H39B 109.5 . . ?
H39A C39 H39B 109.5 . . ?
C37 C39 H39C 109.5 . . ?
H39A C39 H39C 109.5 . . ?
H39B C39 H39C 109.5 . . ?
C37 C40 H40A 109.5 . . ?
C37 C40 H40B 109.5 . . ?
H40A C40 H40B 109.5 . . ?
C37 C40 H40C 109.5 . . ?
H40A C40 H40C 109.5 . . ?
H40B C40 H40C 109.5 . . ?
O22 C41 O23 119.4(8) . . ?
O22 C41 C42 120.5(9) . . ?
O23 C41 C42 119.9(9) . . ?
O22 C41 Fe6 60.4(5) . . ?
O23 C41 Fe6 59.1(4) . . ?
C42 C41 Fe6 172.2(6) . . ?
C44 C42 C43 109.8(9) . . ?
C44 C42 C41 111.3(8) . . ?
C43 C42 C41 107.0(8) . . ?
C44 C42 C45 111.4(9) . . ?
C43 C42 C45 109.3(8) . . ?
C41 C42 C45 107.9(7) . . ?
C42 C43 H43A 109.5 . . ?
C42 C43 H43B 109.5 . . ?
H43A C43 H43B 109.5 . . ?
C42 C43 H43C 109.5 . . ?
H43A C43 H43C 109.5 . . ?
H43B C43 H43C 109.5 . . ?
C42 C44 H44A 109.5 . . ?
C42 C44 H44B 109.5 . . ?
H44A C44 H44B 109.5 . . ?
C42 C44 H44C 109.5 . . ?
H44A C44 H44C 109.5 . . ?
H44B C44 H44C 109.5 . . ?
C42 C45 H45A 109.5 . . ?
C42 C45 H45B 109.5 . . ?
H45A C45 H45B 109.5 . . ?
C42 C45 H45C 109.5 . . ?
H45A C45 H45C 109.5 . . ?
H45B C45 H45C 109.5 . . ?
O24 C46 O25 124.9(8) . . ?
O24 C46 C47 117.4(8) . . ?
O25 C46 C47 117.7(8) . . ?
C48 C47 C46 111.0(8) . . ?
C48 C47 C49 109.5(9) . . ?
C46 C47 C49 111.7(8) . . ?
C48 C47 C50 109.5(9) . . ?
C46 C47 C50 105.6(8) . . ?
C49 C47 C50 109.4(9) . . ?
C47 C48 H48A 109.5 . . ?
C47 C48 H48B 109.5 . . ?
H48A C48 H48B 109.5 . . ?
C47 C48 H48C 109.5 . . ?
H48A C48 H48C 109.5 . . ?
H48B C48 H48C 109.5 . . ?
C47 C49 H49A 109.5 . . ?
C47 C49 H49B 109.5 . . ?
H49A C49 H49B 109.5 . . ?
C47 C49 H49C 109.5 . . ?
H49A C49 H49C 109.5 . . ?
H49B C49 H49C 109.5 . . ?
C47 C50 H50A 109.5 . . ?
C47 C50 H50B 109.5 . . ?
H50A C50 H50B 109.5 . . ?
C47 C50 H50C 109.5 . . ?
H50A C50 H50C 109.5 . . ?
H50B C50 H50C 109.5 . . ?
O27 C51 O26 123.0(9) . . ?
O27 C51 C52 118.7(8) . . ?
O26 C51 C52 118.2(8) . . ?
C51 C52 C55 111.6(8) . . ?
C51 C52 C53 111.4(8) . . ?
C55 C52 C53 110.7(9) . . ?
C51 C52 C54 104.7(8) . . ?
C55 C52 C54 109.4(8) . . ?
C53 C52 C54 108.9(8) . . ?
C52 C53 H53A 109.5 . . ?
C52 C53 H53B 109.5 . . ?
H53A C53 H53B 109.5 . . ?
C52 C53 H53C 109.5 . . ?
H53A C53 H53C 109.5 . . ?
H53B C53 H53C 109.5 . . ?
C52 C54 H54A 109.5 . . ?
C52 C54 H54B 109.5 . . ?
H54A C54 H54B 109.5 . . ?
C52 C54 H54C 109.5 . . ?
H54A C54 H54C 109.5 . . ?
H54B C54 H54C 109.5 . . ?
C52 C55 H55A 109.5 . . ?
C52 C55 H55B 109.5 . . ?
H55A C55 H55B 109.5 . . ?
C52 C55 H55C 109.5 . . ?
H55A C55 H55C 109.5 . . ?
H55B C55 H55C 109.5 . . ?
O28 C56 O29 124.8(9) . . ?
O28 C56 C57 118.5(9) . . ?
O29 C56 C57 116.7(9) . . ?
C59 C57 C58 111.5(9) . . ?
C59 C57 C56 109.9(8) . . ?
C58 C57 C56 111.8(8) . . ?
C59 C57 C60 109.5(9) . . ?
C58 C57 C60 109.4(8) . . ?
C56 C57 C60 104.5(8) . . ?
C57 C58 H58A 109.5 . . ?
C57 C58 H58B 109.5 . . ?
H58A C58 H58B 109.5 . . ?
C57 C58 H58C 109.5 . . ?
H58A C58 H58C 109.5 . . ?
H58B C58 H58C 109.5 . . ?
C57 C59 H59A 109.5 . . ?
C57 C59 H59B 109.5 . . ?
H59A C59 H59B 109.5 . . ?
C57 C59 H59C 109.5 . . ?
H59A C59 H59C 109.5 . . ?
H59B C59 H59C 109.5 . . ?
C57 C60 H60A 109.5 . . ?
C57 C60 H60B 109.5 . . ?
H60A C60 H60B 109.5 . . ?
C57 C60 H60C 109.5 . . ?
H60A C60 H60C 109.5 . . ?
H60B C60 H60C 109.5 . . ?
N1 C61 C62 121.0(9) . . ?
N1 C61 H61 119.5 . . ?
C62 C61 H61 119.5 . . ?
C63 C62 C61 119.6(9) . . ?
C63 C62 H62 120.2 . . ?
C61 C62 H62 120.2 . . ?
C62 C63 C64 119.3(8) . . ?
C62 C63 H63 120.4 . . ?
C64 C63 H63 120.4 . . ?
C63 C64 C65 118.8(9) . . ?
C63 C64 H64 120.6 . . ?
C65 C64 H64 120.6 . . ?
N1 C65 C64 121.7(8) . . ?
N1 C65 C66 115.4(7) . . ?
C64 C65 C66 122.8(8) . . ?
N2 C66 N4 127.3(8) . . ?
N2 C66 C65 116.0(8) . . ?
N4 C66 C65 116.7(8) . . ?
N3 C67 N4 127.6(8) . . ?
N3 C67 C69 117.0(8) . . ?
N4 C67 C69 115.4(7) . . ?
O5 C68 N2 106.6(7) . . ?
O5 C68 N3 112.5(6) . . ?
N2 C68 N3 114.2(6) . . ?
O5 C68 C74 108.5(6) . . ?
N2 C68 C74 108.4(6) . . ?
N3 C68 C74 106.5(7) . . ?
N5 C69 C70 121.1(8) . . ?
N5 C69 C67 116.7(7) . . ?
C70 C69 C67 122.1(8) . . ?
C69 C70 C71 118.9(8) . . ?
C69 C70 H70 120.6 . . ?
C71 C70 H70 120.6 . . ?
C72 C71 C70 118.7(8) . . ?
C72 C71 H71 120.6 . . ?
C70 C71 H71 120.6 . . ?
C71 C72 C73 118.0(9) . . ?
C71 C72 H72 121.0 . . ?
C73 C72 H72 121.0 . . ?
N5 C73 C72 123.4(8) . . ?
N5 C73 H73 118.3 . . ?
C72 C73 H73 118.3 . . ?
N6 C74 C75 122.1(8) . . ?
N6 C74 C68 115.7(7) . . ?
C75 C74 C68 122.1(8) . . ?
C76 C75 C74 119.6(8) . . ?
C76 C75 H75 120.2 . . ?
C74 C75 H75 120.2 . . ?
C75 C76 C77 117.7(8) . . ?
C75 C76 H76 121.1 . . ?
C77 C76 H76 121.1 . . ?
C78 C77 C76 120.7(9) . . ?
C78 C77 H77 119.7 . . ?
C76 C77 H77 119.7 . . ?
N6 C78 C77 121.9(9) . . ?
N6 C78 H78 119.1 . . ?
C77 C78 H78 119.1 . . ?
N7 C79 C80 176.7(11) . . ?
C79 C80 H80A 109.5 . . ?
C79 C80 H80B 109.5 . . ?
H80A C80 H80B 109.5 . . ?
C79 C80 H80C 109.5 . . ?
H80A C80 H80C 109.5 . . ?
H80B C80 H80C 109.5 . . ?
Fe3 O1 Fe2 132.4(3) . . ?
Fe3 O1 Fe1 117.9(3) . . ?
Fe2 O1 Fe1 92.8(2) . . ?
Fe4 O2 Fe2 130.2(3) . . ?
Fe4 O2 Fe1 133.3(3) . . ?
Fe2 O2 Fe1 94.8(2) . . ?
Fe6 O3 Fe7 117.0(3) . . ?
Fe6 O3 Fe5 123.3(3) . . ?
Fe7 O3 Fe5 118.3(3) . . ?
Fe5 O4 Fe4 98.8(2) . . ?
C68 O5 Fe5 132.4(5) . . ?
C68 O5 Fe4 115.8(5) . . ?
Fe5 O5 Fe4 94.8(2) . . ?
C1 O6 Fe1 134.7(6) . . ?
C1 O7 Fe3 124.5(6) . . ?
C6 O8 Fe1 131.0(6) . . ?
C6 O9 Fe3 131.2(6) . . ?
C11 O10 Fe1 136.1(6) . . ?
C11 O11 Fe4 133.4(6) . . ?
C16 O12 Fe1 125.0(6) . . ?
C16 O13 Fe2 125.7(6) . . ?
C21 O14 Fe2 131.9(6) . . ?
C21 O15 Fe3 132.7(6) . . ?
C26 O16 Fe3 91.2(5) . . ?
C26 O17 Fe3 87.0(5) . . ?
C31 O18 Fe4 126.0(6) . . ?
C31 O19 Fe5 131.4(6) . . ?
C36 O20 Fe5 133.4(6) . . ?
C36 O21 Fe6 129.9(5) . . ?
C41 O22 Fe6 88.8(5) . . ?
C41 O23 Fe6 89.1(5) . . ?
C46 O24 Fe6 125.7(6) . . ?
C46 O25 Fe7 131.3(6) . . ?
C51 O26 Fe6 135.5(6) . . ?
C51 O27 Fe7 123.8(6) . . ?
C56 O28 Fe5 134.4(6) . . ?
C56 O29 Fe7 127.3(6) . . ?
C65 N1 C61 119.6(7) . . ?
C65 N1 Fe2 114.8(5) . . ?
C61 N1 Fe2 125.3(6) . . ?
C66 N2 C68 117.9(7) . . ?
C66 N2 Fe2 116.9(6) . . ?
C68 N2 Fe2 125.1(5) . . ?
C67 N3 C68 116.8(7) . . ?
C67 N3 Fe7 115.0(6) . . ?
C68 N3 Fe7 128.0(5) . . ?
C67 N4 C66 114.1(7) . . ?
C73 N5 C69 119.8(7) . . ?
C73 N5 Fe7 126.7(6) . . ?
C69 N5 Fe7 113.5(6) . . ?
C74 N6 C78 117.9(8) . . ?
C74 N6 Fe4 115.2(6) . . ?
C78 N6 Fe4 126.2(6) . . ?

loop_
_geom_bond_atom_site_label_1
_geom_bond_atom_site_label_2
_geom_bond_distance
_geom_bond_site_symmetry_2
_geom_bond_publ_flag
Fe1 O2 1.957(5) . ?
Fe1 O1 1.989(5) . ?
Fe1 O6 2.010(6) . ?
Fe1 O8 2.022(6) . ?
Fe1 O12 2.039(6) . ?
Fe1 O10 2.048(6) . ?
Fe1 Fe2 2.838(2) . ?
Fe2 O2 1.900(5) . ?
Fe2 O1 1.930(6) . ?
Fe2 O14 2.007(6) . ?
Fe2 O13 2.082(6) . ?
Fe2 N2 2.108(7) . ?
Fe2 N1 2.155(7) . ?
Fe3 O1 1.844(6) . ?
Fe3 O7 2.012(6) . ?
Fe3 O9 2.012(6) . ?
Fe3 O15 2.059(6) . ?
Fe3 O16 2.067(6) . ?
Fe3 O17 2.167(6) . ?
Fe3 C26 2.453(9) . ?
Fe4 O2 1.849(5) . ?
Fe4 O4 2.014(5) . ?
Fe4 O11 2.020(6) . ?
Fe4 O18 2.023(6) . ?
Fe4 O5 2.118(5) . ?
Fe4 N6 2.175(7) . ?
Fe5 O3 1.951(6) . ?
Fe5 O4 1.994(5) . ?
Fe5 O19 2.011(6) . ?
Fe5 O28 2.014(6) . ?
Fe5 O5 2.016(5) . ?
Fe5 O20 2.016(6) . ?
Fe6 O3 1.884(5) . ?
Fe6 O24 1.972(6) . ?
Fe6 O21 2.036(6) . ?
Fe6 O26 2.040(6) . ?
Fe6 O23 2.097(6) . ?
Fe6 O22 2.126(6) . ?
Fe6 C41 2.444(9) . ?
Fe7 O3 1.887(5) . ?
Fe7 O29 2.018(6) . ?
Fe7 O27 2.022(6) . ?
Fe7 O25 2.045(6) . ?
Fe7 N3 2.113(7) . ?
Fe7 N5 2.167(7) . ?
C1 O6 1.234(10) . ?
C1 O7 1.275(10) . ?
C1 C2 1.515(12) . ?
C2 C5 1.541(12) . ?
C2 C3 1.546(12) . ?
C2 C4 1.546(12) . ?
C3 H3A 0.9800 . ?
C3 H3B 0.9800 . ?
C3 H3C 0.9800 . ?
C4 H4A 0.9800 . ?
C4 H4B 0.9800 . ?
C4 H4C 0.9800 . ?
C5 H5A 0.9800 . ?
C5 H5B 0.9800 . ?
C5 H5C 0.9800 . ?
C6 O9 1.254(11) . ?
C6 O8 1.275(11) . ?
C6 C7 1.522(13) . ?
C7 C8 1.476(17) . ?
C7 C10 1.508(15) . ?
C7 C9 1.539(15) . ?
C8 H8A 0.9800 . ?
C8 H8B 0.9800 . ?
C8 H8C 0.9800 . ?
C9 H9A 0.9800 . ?
C9 H9B 0.9800 . ?
C9 H9C 0.9800 . ?
C10 H10A 0.9800 . ?
C10 H10B 0.9800 . ?
C10 H10C 0.9800 . ?
C11 O10 1.250(10) . ?
C11 O11 1.279(10) . ?
C11 C12 1.527(12) . ?
C12 C14 1.508(12) . ?
C12 C13 1.532(13) . ?
C12 C15 1.545(12) . ?
C13 H13A 0.9800 . ?
C13 H13B 0.9800 . ?
C13 H13C 0.9800 . ?
C14 H14A 0.9800 . ?
C14 H14B 0.9800 . ?
C14 H14C 0.9800 . ?
C15 H15A 0.9800 . ?
C15 H15B 0.9800 . ?
C15 H15C 0.9800 . ?
C16 O13 1.260(10) . ?
C16 O12 1.261(10) . ?
C16 C17 1.553(12) . ?
C17 C19 1.504(12) . ?
C17 C20 1.530(12) . ?
C17 C18 1.556(12) . ?
C18 H18A 0.9800 . ?
C18 H18B 0.9800 . ?
C18 H18C 0.9800 . ?
C19 H19A 0.9800 . ?
C19 H19B 0.9800 . ?
C19 H19C 0.9800 . ?
C20 H20A 0.9800 . ?
C20 H20B 0.9800 . ?
C20 H20C 0.9800 . ?
C21 O14 1.252(10) . ?
C21 O15 1.264(10) . ?
C21 C22 1.519(12) . ?
C22 C25 1.522(12) . ?
C22 C23 1.529(12) . ?
C22 C24 1.533(12) . ?
C23 H23A 0.9800 . ?
C23 H23B 0.9800 . ?
C23 H23C 0.9800 . ?
C24 H24A 0.9800 . ?
C24 H24B 0.9800 . ?
C24 H24C 0.9800 . ?
C25 H25A 0.9800 . ?
C25 H25B 0.9800 . ?
C25 H25C 0.9800 . ?
C26 O17 1.268(10) . ?
C26 O16 1.280(10) . ?
C26 C27 1.539(12) . ?
C27 C30 1.530(13) . ?
C27 C28 1.541(12) . ?
C27 C29 1.552(13) . ?
C28 H28A 0.9800 . ?
C28 H28B 0.9800 . ?
C28 H28C 0.9800 . ?
C29 H29A 0.9800 . ?
C29 H29B 0.9800 . ?
C29 H29C 0.9800 . ?
C30 H30A 0.9800 . ?
C30 H30B 0.9800 . ?
C30 H30C 0.9800 . ?
C31 O18 1.255(10) . ?
C31 O19 1.274(10) . ?
C31 C32 1.505(12) . ?
C32 C35 1.488(13) . ?
C32 C34 1.501(13) . ?
C32 C33 1.532(13) . ?
C33 H33A 0.9800 . ?
C33 H33B 0.9800 . ?
C33 H33C 0.9800 . ?
C34 H34A 0.9800 . ?
C34 H34B 0.9800 . ?
C34 H34C 0.9800 . ?
C35 H35A 0.9800 . ?
C35 H35B 0.9800 . ?
C35 H35C 0.9800 . ?
C36 O21 1.244(10) . ?
C36 O20 1.277(10) . ?
C36 C37 1.521(12) . ?
C37 C38 1.518(12) . ?
C37 C40 1.521(12) . ?
C37 C39 1.557(12) . ?
C38 H38A 0.9800 . ?
C38 H38B 0.9800 . ?
C38 H38C 0.9800 . ?
C39 H39A 0.9800 . ?
C39 H39B 0.9800 . ?
C39 H39C 0.9800 . ?
C40 H40A 0.9800 . ?
C40 H40B 0.9800 . ?
C40 H40C 0.9800 . ?
C41 O22 1.251(10) . ?
C41 O23 1.289(10) . ?
C41 C42 1.527(12) . ?
C42 C44 1.522(13) . ?
C42 C43 1.525(13) . ?
C42 C45 1.530(13) . ?
C43 H43A 0.9800 . ?
C43 H43B 0.9800 . ?
C43 H43C 0.9800 . ?
C44 H44A 0.9800 . ?
C44 H44B 0.9800 . ?
C44 H44C 0.9800 . ?
C45 H45A 0.9800 . ?
C45 H45B 0.9800 . ?
C45 H45C 0.9800 . ?
C46 O24 1.265(10) . ?
C46 O25 1.279(10) . ?
C46 C47 1.521(12) . ?
C47 C48 1.503(12) . ?
C47 C49 1.528(12) . ?
C47 C50 1.543(14) . ?
C48 H48A 0.9800 . ?
C48 H48B 0.9800 . ?
C48 H48C 0.9800 . ?
C49 H49A 0.9800 . ?
C49 H49B 0.9800 . ?
C49 H49C 0.9800 . ?
C50 H50A 0.9800 . ?
C50 H50B 0.9800 . ?
C50 H50C 0.9800 . ?
C51 O27 1.272(10) . ?
C51 O26 1.295(10) . ?
C51 C52 1.506(12) . ?
C52 C55 1.508(12) . ?
C52 C53 1.528(12) . ?
C52 C54 1.551(13) . ?
C53 H53A 0.9800 . ?
C53 H53B 0.9800 . ?
C53 H53C 0.9800 . ?
C54 H54A 0.9800 . ?
C54 H54B 0.9800 . ?
C54 H54C 0.9800 . ?
C55 H55A 0.9800 . ?
C55 H55B 0.9800 . ?
C55 H55C 0.9800 . ?
C56 O28 1.251(10) . ?
C56 O29 1.274(10) . ?
C56 C57 1.528(12) . ?
C57 C59 1.510(13) . ?
C57 C58 1.511(12) . ?
C57 C60 1.567(13) . ?
C58 H58A 0.9800 . ?
C58 H58B 0.9800 . ?
C58 H58C 0.9800 . ?
C59 H59A 0.9800 . ?
C59 H59B 0.9800 . ?
C59 H59C 0.9800 . ?
C60 H60A 0.9800 . ?
C60 H60B 0.9800 . ?
C60 H60C 0.9800 . ?
C61 N1 1.348(10) . ?
C61 C62 1.387(11) . ?
C61 H61 0.9500 . ?
C62 C63 1.373(12) . ?
C62 H62 0.9500 . ?
C63 C64 1.383(11) . ?
C63 H63 0.9500 . ?
C64 C65 1.391(11) . ?
C64 H64 0.9500 . ?
C65 N1 1.337(10) . ?
C65 C66 1.496(12) . ?
C66 N2 1.317(10) . ?
C66 N4 1.348(10) . ?
C67 N3 1.332(10) . ?
C67 N4 1.339(10) . ?
C67 C69 1.466(11) . ?
C68 O5 1.409(9) . ?
C68 N2 1.466(10) . ?
C68 N3 1.474(10) . ?
C68 C74 1.545(12) . ?
C69 N5 1.334(10) . ?
C69 C70 1.401(11) . ?
C70 C71 1.407(12) . ?
C70 H70 0.9500 . ?
C71 C72 1.375(12) . ?
C71 H71 0.9500 . ?
C72 C73 1.401(11) . ?
C72 H72 0.9500 . ?
C73 N5 1.312(10) . ?
C73 H73 0.9500 . ?
C74 N6 1.346(10) . ?
C74 C75 1.404(11) . ?
C75 C76 1.379(12) . ?
C75 H75 0.9500 . ?
C76 C77 1.383(12) . ?
C76 H76 0.9500 . ?
C77 C78 1.377(12) . ?
C77 H77 0.9500 . ?
C78 N6 1.360(10) . ?
C78 H78 0.9500 . ?
C79 N7 1.144(12) . ?
C79 C80 1.452(14) . ?
C80 H80A 0.9800 . ?
C80 H80B 0.9800 . ?
C80 H80C 0.9800 . ?
